data_2231039
loop_
_publ_author_name
'Lian, Mi'
'Chen, Tianli'
'Zhu, Yanping'

_publ_section_title
;
 2-[2-(4-Methoxyphenyl)-2-oxoethyl]malononitrile
;
_journal_coeditor_code CV5094
_journal_issue 8
_journal_name_full 'Acta Crystallographica Section E'
_journal_page_first o2007
_journal_paper_doi 10.1107/S1600536811026961
_journal_volume 67
_journal_year 2011
_chemical_formula_iupac 'C12 H10 N2 O2'
_chemical_formula_moiety 'C12 H10 N2 O2'
_chemical_formula_sum 'C12 H10 N2 O2'
_chemical_formula_weight 214.22
_chemical_name_systematic
;
2-[2-(4-Methoxyphenyl)-2-oxoethyl]malononitrile
;
_space_group_IT_number 14
_symmetry_cell_setting monoclinic
_symmetry_space_group_name_Hall '-P 2yn'
_symmetry_space_group_name_H-M 'P 1 21/n 1'
_atom_sites_solution_hydrogens geom
_atom_sites_solution_primary direct
_atom_sites_solution_secondary difmap
_audit_creation_method SHELXL-97
_cell_angle_alpha 90.00
_cell_angle_beta 100.141(2)
_cell_angle_gamma 90.00
_cell_formula_units_Z 4
_cell_length_a 11.9010(13)
_cell_length_b 6.4898(7)
_cell_length_c 14.4248(16)
_cell_measurement_reflns_used 2694
_cell_measurement_temperature 298(2)
_cell_measurement_theta_max 26.83
_cell_measurement_theta_min 2.87
_cell_volume 1096.7(2)
_computing_cell_refinement 'SAINT (Bruker, 1997)'
_computing_data_collection 'SMART (Bruker, 1997)'
_computing_data_reduction 'SAINT (Bruker, 1997)'
_computing_molecular_graphics 'SHELXTL (Sheldrick, 2008)'
_computing_publication_material 'SHELXTL (Sheldrick, 2008)'
_computing_structure_refinement 'SHELXL97 (Sheldrick, 2008)'
_computing_structure_solution 'SHELXS97 (Sheldrick, 2008)'
_diffrn_ambient_temperature 298(2)
_diffrn_measured_fraction_theta_full 0.998
_diffrn_measured_fraction_theta_max 0.998
_diffrn_measurement_device_type 'Bruker SMART CCD area-detector'
_diffrn_measurement_method 'phi and omega scans'
_diffrn_radiation_monochromator graphite
_diffrn_radiation_source 'fine-focus sealed tube'
_diffrn_radiation_type MoK\a
_diffrn_radiation_wavelength 0.71073
_diffrn_reflns_av_R_equivalents 0.1226
_diffrn_reflns_av_sigmaI/netI 0.0673
_diffrn_reflns_limit_h_max 14
_diffrn_reflns_limit_h_min -14
_diffrn_reflns_limit_k_max 7
_diffrn_reflns_limit_k_min -7
_diffrn_reflns_limit_l_max 17
_diffrn_reflns_limit_l_min -17
_diffrn_reflns_number 11044
_diffrn_reflns_theta_full 25.99
_diffrn_reflns_theta_max 25.99
_diffrn_reflns_theta_min 2.44
_exptl_absorpt_coefficient_mu 0.091
_exptl_absorpt_correction_type none
_exptl_crystal_colour colourless
_exptl_crystal_density_diffrn 1.297
_exptl_crystal_density_method 'not measured'
_exptl_crystal_description block
_exptl_crystal_F_000 448
_exptl_crystal_size_max 0.16
_exptl_crystal_size_mid 0.12
_exptl_crystal_size_min 0.10
_refine_diff_density_max 0.176
_refine_diff_density_min -0.209
_refine_ls_extinction_method none
_refine_ls_goodness_of_fit_ref 1.066
_refine_ls_hydrogen_treatment constr
_refine_ls_matrix_type full
_refine_ls_number_parameters 146
_refine_ls_number_reflns 2148
_refine_ls_number_restraints 0
_refine_ls_restrained_S_all 1.066
_refine_ls_R_factor_all 0.0654
_refine_ls_R_factor_gt 0.0516
_refine_ls_shift/su_max 0.000
_refine_ls_shift/su_mean 0.000
_refine_ls_structure_factor_coef Fsqd
_refine_ls_weighting_details 'calc w=1/[\s^2^(Fo^2^)+(0.0648P)^2^+0.0340P] where P=(Fo^2^+2Fc^2^)/3'
_refine_ls_weighting_scheme calc
_refine_ls_wR_factor_gt 0.1292
_refine_ls_wR_factor_ref 0.1367
_reflns_number_gt 1693
_reflns_number_total 2148
_reflns_threshold_expression I>2sigma(I)
_cod_data_source_file cv5094.cif
_cod_data_source_block I
_cod_original_sg_symbol_H-M 'P 21/n'
_cod_database_code 2231039
_cod_database_fobs_code 2231039

loop_
_symmetry_equiv_pos_as_xyz
'x, y, z'
'-x+1/2, y+1/2, -z+1/2'
'-x, -y, -z'
'x-1/2, -y-1/2, z-1/2'

loop_
_atom_site_type_symbol
_atom_site_label
_atom_site_fract_x
_atom_site_fract_y
_atom_site_fract_z
_atom_site_U_iso_or_equiv
_atom_site_adp_type
_atom_site_calc_flag
_atom_site_refinement_flags
_atom_site_occupancy
_atom_site_symmetry_multiplicity
C C1 -0.03121(14) 0.6967(3) 0.89840(11) 0.0469(4) Uani d . 1 1
C C2 -0.05989(14) 0.5030(3) 0.86164(11) 0.0480(4) Uani d . 1 1
H H2 -0.1361 0.4645 0.8453 0.058 Uiso calc R 1 1
C C3 0.02602(14) 0.3670(2) 0.84951(11) 0.0448(4) Uani d . 1 1
H H3 0.0068 0.2371 0.8245 0.054 Uiso calc R 1 1
C C4 0.14054(13) 0.4210(2) 0.87402(10) 0.0396(4) Uani d . 1 1
C C5 0.16687(14) 0.6144(2) 0.91392(11) 0.0462(4) Uani d . 1 1
H H5 0.2429 0.6514 0.9330 0.055 Uiso calc R 1 1
C C6 0.08248(15) 0.7514(3) 0.92565(12) 0.0509(5) Uani d . 1 1
H H6 0.1015 0.8805 0.9518 0.061 Uiso calc R 1 1
C C7 -0.22564(17) 0.8083(3) 0.87859(16) 0.0742(6) Uani d . 1 1
H H7A -0.2385 0.7757 0.8126 0.111 Uiso calc R 1 1
H H7B -0.2686 0.9290 0.8887 0.111 Uiso calc R 1 1
H H7C -0.2497 0.6947 0.9130 0.111 Uiso calc R 1 1
C C8 0.22937(13) 0.2781(2) 0.85246(11) 0.0406(4) Uani d . 1 1
C C9 0.35302(13) 0.3417(2) 0.88084(11) 0.0427(4) Uani d . 1 1
H H9A 0.3737 0.3396 0.9490 0.051 Uiso calc R 1 1
H H9B 0.3625 0.4815 0.8597 0.051 Uiso calc R 1 1
C C10 0.43241(13) 0.1983(2) 0.83864(11) 0.0434(4) Uani d . 1 1
H H10 0.4024 0.1853 0.7711 0.052 Uiso calc R 1 1
C C11 0.54808(15) 0.2847(3) 0.84914(13) 0.0552(5) Uani d . 1 1
C C12 0.44048(14) -0.0098(3) 0.87938(12) 0.0489(4) Uani d . 1 1
N N1 0.45034(15) -0.1695(2) 0.91202(13) 0.0714(5) Uani d . 1 1
N N2 0.63714(16) 0.3512(3) 0.85611(16) 0.0868(6) Uani d . 1 1
O O1 -0.10731(11) 0.84605(18) 0.91043(10) 0.0646(4) Uani d . 1 1
O O2 0.20628(10) 0.11578(17) 0.81148(9) 0.0555(4) Uani d . 1 1

loop_
_atom_site_aniso_label
_atom_site_aniso_U_11
_atom_site_aniso_U_22
_atom_site_aniso_U_33
_atom_site_aniso_U_12
_atom_site_aniso_U_13
_atom_site_aniso_U_23
C1 0.0446(10) 0.0516(10) 0.0465(9) 0.0042(8) 0.0132(7) 0.0010(8)
C2 0.0366(9) 0.0558(10) 0.0517(10) -0.0036(7) 0.0078(7) 0.0008(8)
C3 0.0408(9) 0.0429(9) 0.0509(10) -0.0045(7) 0.0085(7) 0.0012(7)
C4 0.0362(9) 0.0451(9) 0.0375(8) -0.0014(7) 0.0062(6) 0.0034(7)
C5 0.0373(9) 0.0540(10) 0.0466(9) -0.0056(7) 0.0052(7) -0.0037(7)
C6 0.0493(11) 0.0499(10) 0.0545(10) -0.0035(8) 0.0118(8) -0.0097(8)
C7 0.0472(12) 0.0813(14) 0.0951(16) 0.0128(10) 0.0147(11) -0.0016(12)
C8 0.0404(9) 0.0410(9) 0.0393(8) -0.0038(7) 0.0046(7) 0.0044(7)
C9 0.0385(9) 0.0424(9) 0.0467(9) -0.0003(7) 0.0058(7) 0.0007(7)
C10 0.0386(9) 0.0489(9) 0.0425(9) -0.0050(7) 0.0067(7) -0.0049(7)
C11 0.0448(11) 0.0574(11) 0.0650(11) -0.0034(8) 0.0141(9) -0.0071(9)
C12 0.0408(10) 0.0476(10) 0.0561(10) -0.0033(7) 0.0025(7) -0.0117(8)
N1 0.0717(12) 0.0465(9) 0.0902(13) -0.0040(8) -0.0018(9) -0.0014(9)
N2 0.0493(11) 0.0921(14) 0.1221(17) -0.0202(9) 0.0236(10) -0.0177(11)
O1 0.0473(8) 0.0633(8) 0.0844(9) 0.0092(6) 0.0145(6) -0.0115(7)
O2 0.0450(7) 0.0497(7) 0.0704(8) -0.0058(5) 0.0065(6) -0.0134(6)

loop_
_atom_type_symbol
_atom_type_description
_atom_type_scat_dispersion_real
_atom_type_scat_dispersion_imag
_atom_type_scat_source
C C 0.0033 0.0016 'International Tables Vol C Tables 4.2.6.8 and 6.1.1.4'
H H 0.0000 0.0000 'International Tables Vol C Tables 4.2.6.8 and 6.1.1.4'
N N 0.0061 0.0033 'International Tables Vol C Tables 4.2.6.8 and 6.1.1.4'
O O 0.0106 0.0060 'International Tables Vol C Tables 4.2.6.8 and 6.1.1.4'

loop_
_geom_angle_atom_site_label_1
_geom_angle_atom_site_label_2
_geom_angle_atom_site_label_3
_geom_angle
O1 C1 C2 124.91(15)
O1 C1 C6 114.83(15)
C2 C1 C6 120.26(15)
C1 C2 C3 119.30(15)
C1 C2 H2 120.3
C3 C2 H2 120.3
C2 C3 C4 121.31(15)
C2 C3 H3 119.3
C4 C3 H3 119.3
C3 C4 C5 118.08(15)
C3 C4 C8 119.53(14)
C5 C4 C8 122.30(14)
C6 C5 C4 121.19(15)
C6 C5 H5 119.4
C4 C5 H5 119.4
C5 C6 C1 119.79(16)
C5 C6 H6 120.1
C1 C6 H6 120.1
O1 C7 H7A 109.5
O1 C7 H7B 109.5
H7A C7 H7B 109.5
O1 C7 H7C 109.5
H7A C7 H7C 109.5
H7B C7 H7C 109.5
O2 C8 C4 122.46(14)
O2 C8 C9 119.58(14)
C4 C8 C9 117.94(13)
C8 C9 C10 111.48(13)
C8 C9 H9A 109.3
C10 C9 H9A 109.3
C8 C9 H9B 109.3
C10 C9 H9B 109.3
H9A C9 H9B 108.0
C12 C10 C11 108.40(14)
C12 C10 C9 113.72(13)
C11 C10 C9 111.12(13)
C12 C10 H10 107.8
C11 C10 H10 107.8
C9 C10 H10 107.8
N2 C11 C10 179.2(2)
N1 C12 C10 177.78(18)
C1 O1 C7 118.68(14)

loop_
_geom_bond_atom_site_label_1
_geom_bond_atom_site_label_2
_geom_bond_distance
C1 O1 1.3585(19)
C1 C2 1.383(2)
C1 C6 1.387(2)
C2 C3 1.385(2)
C2 H2 0.9300
C3 C4 1.391(2)
C3 H3 0.9300
C4 C5 1.393(2)
C4 C8 1.480(2)
C5 C6 1.374(2)
C5 H5 0.9300
C6 H6 0.9300
C7 O1 1.423(2)
C7 H7A 0.9600
C7 H7B 0.9600
C7 H7C 0.9600
C8 O2 1.2153(18)
C8 C9 1.514(2)
C9 C10 1.527(2)
C9 H9A 0.9700
C9 H9B 0.9700
C10 C12 1.469(2)
C10 C11 1.469(2)
C10 H10 0.9800
C11 N2 1.132(2)
C12 N1 1.136(2)

loop_
_geom_hbond_atom_site_label_D
_geom_hbond_atom_site_label_H
_geom_hbond_atom_site_label_A
_geom_hbond_site_symmetry_A
_geom_hbond_distance_DH
_geom_hbond_distance_HA
_geom_hbond_distance_DA
_geom_hbond_angle_DHA
C9 H9B N1 1_565 0.97 2.55 3.380(2) 143
C10 H10 Cg 2_546 0.98 2.56 3.4110(10) 145

loop_
_geom_torsion_atom_site_label_1
_geom_torsion_atom_site_label_2
_geom_torsion_atom_site_label_3
_geom_torsion_atom_site_label_4
_geom_torsion
O1 C1 C2 C3 177.46(15)
C6 C1 C2 C3 -2.1(2)
C1 C2 C3 C4 0.4(2)
C2 C3 C4 C5 1.9(2)
C2 C3 C4 C8 -174.84(14)
C3 C4 C5 C6 -2.4(2)
C8 C4 C5 C6 174.22(14)
C4 C5 C6 C1 0.7(3)
O1 C1 C6 C5 -178.01(15)
C2 C1 C6 C5 1.6(3)
C3 C4 C8 O2 2.0(2)
C5 C4 C8 O2 -174.53(15)
C3 C4 C8 C9 -179.59(14)
C5 C4 C8 C9 3.9(2)
O2 C8 C9 C10 8.6(2)
C4 C8 C9 C10 -169.81(12)
C8 C9 C10 C12 -69.54(17)
C8 C9 C10 C11 167.82(13)
C12 C10 C11 N2 111(14)
C9 C10 C11 N2 -124(14)
C11 C10 C12 N1 9(5)
C9 C10 C12 N1 -115(5)
C2 C1 O1 C7 -3.7(2)
C6 C1 O1 C7 175.89(16)

loop_
_cod_related_entry_id
_cod_related_entry_database
_cod_related_entry_code
1 ChemSpider 25652437
